data_7129805
loop_
_publ_author_name
'Li, Mingfeng'
'Chia, Xiu Li'
'Zhu, Ye'

_publ_section_title
;
 Tethered photocatalyst-directed palladium-catalysed C--H allenylation of
 N-aryl tetrahydroisoquinolines
;
_journal_name_full 'Chemical Communications'
_journal_paper_doi 10.1039/D2CC01064J
_journal_year 2022
_chemical_formula_sum 'C65 H57 Cl15 F22 Ir N4 O2 P3'
_chemical_formula_weight 2161.00
_space_group_crystal_system orthorhombic
_space_group_IT_number 19
_space_group_name_Hall 'P 2ac 2ab'
_space_group_name_H-M_alt 'P 21 21 21'
_atom_sites_solution_hydrogens mixed
_atom_sites_solution_primary 'Dual Space'
_audit_creation_method SHELXL-2017/1
_audit_update_record
;
2021-10-08 deposited with the CCDC.	2022-03-09 downloaded from the CCDC.
;
_cell_angle_alpha 90
_cell_angle_beta 90
_cell_angle_gamma 90
_cell_formula_units_Z 4
_cell_length_a 15.5472(8)
_cell_length_b 22.4944(12)
_cell_length_c 23.7093(12)
_cell_measurement_reflns_used 9056
_cell_measurement_temperature 100(2)
_cell_measurement_theta_max 28.36
_cell_measurement_theta_min 2.34
_cell_volume 8291.7(7)
_computing_cell_refinement 'APEX3 v2016.1-0 (Bruker AXS)'
_computing_data_collection 'APEX3 (Bruker AXS)'
_computing_data_reduction 'SAINT V8.32B (Bruker AXS Inc., 2014)'
_computing_molecular_graphics 'Bruker SHELXTL'
_computing_publication_material 'Bruker SHELXTL'
_computing_structure_refinement 'SHELXL--2014 (Sheldrick 2014)'
_computing_structure_solution 'SHELXT--(Sheldrick 2015)'
_diffrn_ambient_temperature 100(2)
_diffrn_measured_fraction_theta_full 0.998
_diffrn_measured_fraction_theta_max 0.995
_diffrn_measurement_device_type 'Bruker APEX-II CCD'
_diffrn_measurement_method '\f and \w scans'
_diffrn_radiation_type MoK\a
_diffrn_radiation_wavelength 0.71073
_diffrn_reflns_av_R_equivalents 0.0528
_diffrn_reflns_av_unetI/netI 0.0302
_diffrn_reflns_Laue_measured_fraction_full 0.998
_diffrn_reflns_Laue_measured_fraction_max 0.995
_diffrn_reflns_limit_h_max 20
_diffrn_reflns_limit_h_min -20
_diffrn_reflns_limit_k_max 29
_diffrn_reflns_limit_k_min -27
_diffrn_reflns_limit_l_max 31
_diffrn_reflns_limit_l_min -31
_diffrn_reflns_number 168808
_diffrn_reflns_point_group_measured_fraction_full 0.999
_diffrn_reflns_point_group_measured_fraction_max 0.996
_diffrn_reflns_theta_full 25.242
_diffrn_reflns_theta_max 28.349
_diffrn_reflns_theta_min 2.732
_diffrn_source 'Microfocus Sealed Tube'
_exptl_absorpt_coefficient_mu 2.246
_exptl_absorpt_correction_T_max 0.7457
_exptl_absorpt_correction_T_min 0.6316
_exptl_absorpt_correction_type multi-scan
_exptl_absorpt_process_details 'Sadabs, (Sheldrick 2012)'
_exptl_crystal_colour Yellow
_exptl_crystal_density_diffrn 1.731
_exptl_crystal_density_meas ?
_exptl_crystal_density_method 'Not Measured'
_exptl_crystal_description Block
_exptl_crystal_F_000 4264
_exptl_crystal_size_max 0.476
_exptl_crystal_size_mid 0.298
_exptl_crystal_size_min 0.270
_refine_diff_density_max 1.612
_refine_diff_density_min -1.624
_refine_diff_density_rms 0.152
_refine_ls_abs_structure_details
;
 Refined as an inversion twin.
;
_refine_ls_abs_structure_Flack 0.495(9)
_refine_ls_extinction_method none
_refine_ls_goodness_of_fit_ref 1.096
_refine_ls_hydrogen_treatment mixed
_refine_ls_matrix_type full
_refine_ls_number_parameters 1135
_refine_ls_number_reflns 20613
_refine_ls_number_restraints 396
_refine_ls_restrained_S_all 1.099
_refine_ls_R_factor_all 0.0650
_refine_ls_R_factor_gt 0.0539
_refine_ls_shift/su_max 0.001
_refine_ls_shift/su_mean 0.000
_refine_ls_structure_factor_coef Fsqd
_refine_ls_weighting_details 'w=1/[\s^2^(Fo^2^)+(0.0830P)^2^+29.0345P] where P=(Fo^2^+2Fc^2^)/3'
_refine_ls_weighting_scheme calc
_refine_ls_wR_factor_gt 0.1432
_refine_ls_wR_factor_ref 0.1556
_reflns_Friedel_coverage 0.849
_reflns_Friedel_fraction_full 1.000
_reflns_Friedel_fraction_max 0.996
_reflns_number_gt 18554
_reflns_number_total 20613
_reflns_threshold_expression 'I > 2\s(I)'
_cod_data_source_file d2cc01064j2.cif
_cod_data_source_block k371
_cod_depositor_comments
;
The following automatic conversions were performed:

data item '_exptl_absorpt_correction_type' value 'Multi-scan' was
changed to 'multi-scan' in accordance with the
/home/data/users/saulius/crontab/automatic-downloads/rss-feeds/RSC/lib/dictionaries/cif_core.dic
dictionary named 'cif_core.dic' version 2.4.2 last updated on
2011-04-26.

data item '_exptl_crystal_density_meas' value 'Not Measured' was
changed to '?' -- the value is perceived as not measured.

Automatic conversion script
Id: cif_fix_values 7556 2019-12-06 15:28:31Z antanas 
;
_cod_database_code 7129805
_shelx_shelxl_version_number 2017/1
_shelx_space_group_comment
;
The symmetry employed for this shelxl refinement is uniquely defined
by the following loop, which should always be used as a source of
symmetry information in preference to the above space-group names.
They are only intended as comments.
;
_computing_bruker_data_scaling 'SADABS V2012/1 (Bruker AXS Inc.)'

loop_
_space_group_symop_operation_xyz
'x, y, z'
'-x+1/2, -y, z+1/2'
'-x, y+1/2, -z+1/2'
'x+1/2, -y+1/2, -z'

loop_
_atom_site_label
_atom_site_type_symbol
_atom_site_fract_x
_atom_site_fract_y
_atom_site_fract_z
_atom_site_U_iso_or_equiv
_atom_site_adp_type
_atom_site_occupancy
_atom_site_site_symmetry_order
_atom_site_calc_flag
_atom_site_refinement_flags_posn
_atom_site_refinement_flags_adp
_atom_site_refinement_flags_occupancy
_atom_site_disorder_assembly
_atom_site_disorder_group
Ir1 Ir 0.40602(2) 0.71166(2) 0.55879(2) 0.02696(9) Uani 1 1 d . . . . .
P1 P 0.0980(2) 0.76219(12) 0.92059(10) 0.0365(5) Uani 1 1 d . . . . .
H1P H 0.176(8) 0.767(6) 0.882(5) 0.044 Uiso 1 1 d . U . . .
O1 O 0.1281(5) 0.7002(3) 0.7911(3) 0.0405(16) Uani 1 1 d . . . . .
O2 O 0.0042(6) 0.8918(4) 0.7958(4) 0.052(2) Uani 1 1 d . . . . .
N1 N 0.3152(5) 0.6609(4) 0.5193(3) 0.0290(16) Uani 1 1 d . . . . .
N2 N 0.4959(5) 0.7675(4) 0.5937(3) 0.0288(16) Uani 1 1 d . . . . .
N3 N 0.4621(5) 0.6310(4) 0.5886(3) 0.0294(15) Uani 1 1 d . . . . .
N4 N 0.3551(4) 0.7052(4) 0.6422(3) 0.0287(15) Uani 1 1 d . . . . .
F1 F 0.0991(6) 0.6065(5) 0.6006(4) 0.083(3) Uani 1 1 d . . . . .
F2 F 0.1083(5) 0.5247(4) 0.5574(5) 0.075(2) Uani 1 1 d . . . . .
F3 F 0.0367(5) 0.5948(5) 0.5203(4) 0.085(3) Uani 1 1 d . . . . .
F4 F 0.3898(5) 0.6417(4) 0.3470(3) 0.062(2) Uani 1 1 d . . . . .
F5 F 0.6257(4) 0.7612(4) 0.3879(3) 0.0522(17) Uani 1 1 d . . . . .
F6 F 0.6876(5) 0.7106(4) 0.7019(4) 0.070(2) Uani 1 1 d . . . . .
F7 F 0.7384(5) 0.7990(4) 0.7106(4) 0.075(3) Uani 1 1 d . . . . .
F8 F 0.7617(5) 0.7494(5) 0.6354(3) 0.068(2) Uani 1 1 d . . . . .
F9 F 0.1883(5) 0.8673(4) 0.4599(4) 0.063(2) Uani 1 1 d . . . . .
F10 F 0.4089(6) 0.9454(3) 0.5715(3) 0.0589(18) Uani 1 1 d . . . . .
C1 C 0.2446(6) 0.6402(5) 0.5461(4) 0.034(2) Uani 1 1 d . . . . .
H1 H 0.234280 0.651032 0.584212 0.040 Uiso 1 1 calc R U . . .
C2 C 0.1867(7) 0.6031(5) 0.5183(5) 0.043(2) Uani 1 1 d . . . . .
C3 C 0.2015(7) 0.5875(6) 0.4644(5) 0.048(3) Uani 1 1 d . . . . .
H3 H 0.162039 0.561999 0.445645 0.057 Uiso 1 1 calc R U . . .
C4 C 0.2726(8) 0.6076(6) 0.4362(5) 0.051(3) Uani 1 1 d . . . . .
H4 H 0.283250 0.595906 0.398367 0.062 Uiso 1 1 calc R U . . .
C5 C 0.3298(6) 0.6464(5) 0.4646(4) 0.035(2) Uani 1 1 d . . . . .
C6 C 0.4074(7) 0.6751(4) 0.4415(4) 0.0352(17) Uani 1 1 d . . . . .
C7 C 0.4363(8) 0.6720(6) 0.3857(4) 0.043(2) Uani 1 1 d . . . . .
C8 C 0.5089(6) 0.7002(5) 0.3662(4) 0.041(2) Uani 1 1 d . . . . .
H8 H 0.527526 0.697245 0.328115 0.049 Uiso 1 1 calc R U . . .
C9 C 0.5531(7) 0.7334(5) 0.4063(5) 0.039(2) Uani 1 1 d . . . . .
C10 C 0.5295(6) 0.7384(5) 0.4616(4) 0.036(2) Uani 1 1 d . . . . .
H10 H 0.563014 0.761625 0.486903 0.043 Uiso 1 1 calc R U . . .
C11 C 0.4560(6) 0.7092(5) 0.4808(3) 0.0301(17) Uani 1 1 d . . . . .
C12 C 0.1089(7) 0.5829(5) 0.5493(5) 0.047(3) Uani 1 1 d . . . . .
C13 C 0.5676(6) 0.7476(5) 0.6194(4) 0.0302(18) Uani 1 1 d . . . . .
H13 H 0.580955 0.706459 0.617819 0.036 Uiso 1 1 calc R U . . .
C14 C 0.6221(6) 0.7855(6) 0.6481(4) 0.039(2) Uani 1 1 d . . . . .
C15 C 0.6000(9) 0.8464(5) 0.6510(5) 0.050(3) Uani 1 1 d . . . . .
H15 H 0.634943 0.873172 0.671882 0.060 Uiso 1 1 calc R U . . .
C16 C 0.5294(8) 0.8663(6) 0.6242(5) 0.048(3) Uani 1 1 d . . . . .
H16 H 0.515429 0.907399 0.625058 0.058 Uiso 1 1 calc R U . . .
C17 C 0.4758(7) 0.8258(5) 0.5945(4) 0.034(2) Uani 1 1 d . . . . .
C18 C 0.3965(6) 0.8400(5) 0.5631(4) 0.040(2) Uani 1 1 d . . . . .
C19 C 0.3674(7) 0.8973(4) 0.5505(5) 0.038(2) Uani 1 1 d . . . . .
C20 C 0.2949(9) 0.9082(6) 0.5164(6) 0.054(3) Uani 1 1 d . . . . .
H20 H 0.273991 0.947126 0.509050 0.065 Uiso 1 1 calc R U . . .
C21 C 0.2563(7) 0.8572(6) 0.4945(5) 0.044(2) Uani 1 1 d . . . . .
C22 C 0.2816(7) 0.8008(5) 0.5052(5) 0.041(2) Uani 1 1 d . . . . .
H22 H 0.250594 0.768323 0.489629 0.049 Uiso 1 1 calc R U . . .
C23 C 0.3537(5) 0.7904(5) 0.5391(4) 0.0307(17) Uani 1 1 d . . . . .
C24 C 0.7024(7) 0.7612(7) 0.6747(5) 0.051(3) Uani 1 1 d . . . . .
C25 C 0.5101(6) 0.5944(4) 0.5586(5) 0.0361(18) Uani 1 1 d . . . . .
H25 H 0.518602 0.603087 0.519744 0.043 Uiso 1 1 calc R U . . .
C26 C 0.5488(7) 0.5440(5) 0.5804(6) 0.047(3) Uani 1 1 d . . . . .
H26 H 0.584159 0.519153 0.557732 0.056 Uiso 1 1 calc R U . . .
C27 C 0.5340(8) 0.5313(6) 0.6363(6) 0.053(3) Uani 1 1 d . . . . .
H27 H 0.558591 0.496702 0.652655 0.064 Uiso 1 1 calc R U . . .
C28 C 0.4840(7) 0.5684(6) 0.6689(5) 0.045(3) Uani 1 1 d . . . . .
H28 H 0.474238 0.559857 0.707662 0.054 Uiso 1 1 calc R U . . .
C29 C 0.4479(6) 0.6185(5) 0.6441(4) 0.035(2) Uani 1 1 d . . . . .
C30 C 0.3881(6) 0.6596(4) 0.6736(4) 0.034(2) Uani 1 1 d . . . . .
C31 C 0.3628(8) 0.6520(6) 0.7294(5) 0.051(3) Uani 1 1 d . . . . .
H31 H 0.386018 0.620685 0.751531 0.061 Uiso 1 1 calc R U . . .
C32 C 0.3023(8) 0.6915(6) 0.7523(5) 0.048(3) Uani 1 1 d . . . . .
H32 H 0.284842 0.686769 0.790419 0.058 Uiso 1 1 calc R U . . .
C33 C 0.2675(6) 0.7369(4) 0.7207(4) 0.0315(18) Uani 1 1 d . . . . .
C34 C 0.2982(6) 0.7418(4) 0.6654(4) 0.0290(17) Uani 1 1 d . . . . .
H34 H 0.276876 0.773445 0.642871 0.035 Uiso 1 1 calc R U . . .
C35 C 0.1311(7) 0.7586(4) 0.7745(4) 0.0327(19) Uani 1 1 d . . . . .
C36 C 0.2016(6) 0.7791(5) 0.7416(4) 0.035(2) Uani 1 1 d . . . . .
C37 C 0.2033(7) 0.8384(5) 0.7280(5) 0.041(2) Uani 1 1 d . . . . .
H37 H 0.249839 0.852910 0.705974 0.049 Uiso 1 1 calc R U . . .
C38 C 0.1395(8) 0.8785(5) 0.7453(5) 0.046(3) Uani 1 1 d . . . . .
H38 H 0.142899 0.919267 0.735017 0.055 Uiso 1 1 calc R U . . .
C39 C 0.0710(7) 0.8578(5) 0.7776(4) 0.039(2) Uani 1 1 d . . . . .
C40 C 0.0665(6) 0.7963(5) 0.7925(4) 0.037(2) Uani 1 1 d . . . . .
C41 C 0.0828(9) 0.6619(5) 0.7534(6) 0.053(3) Uani 1 1 d . . . . .
H41A H 0.111541 0.661897 0.716586 0.079 Uiso 1 1 calc R U . . .
H41B H 0.023598 0.676102 0.748971 0.079 Uiso 1 1 calc R U . . .
H41C H 0.082204 0.621418 0.768652 0.079 Uiso 1 1 calc R U . . .
C42 C 0.0101(12) 0.9533(7) 0.7850(9) 0.080(5) Uani 1 1 d . . . . .
H42A H 0.065093 0.968369 0.799259 0.120 Uiso 1 1 calc R U . . .
H42B H -0.037267 0.973968 0.803997 0.120 Uiso 1 1 calc R U . . .
H42C H 0.006498 0.960302 0.744296 0.120 Uiso 1 1 calc R U . . .
C43 C -0.0076(6) 0.7720(4) 0.8249(4) 0.0337(19) Uani 1 1 d . . . . .
C44 C -0.0871(8) 0.7671(5) 0.7991(4) 0.045(2) Uani 1 1 d . . . . .
H44 H -0.094413 0.782115 0.761934 0.054 Uiso 1 1 calc R U . . .
C45 C -0.1548(7) 0.7413(6) 0.8255(5) 0.050(3) Uani 1 1 d . . . . .
H45 H -0.208643 0.738854 0.806613 0.060 Uiso 1 1 calc R U . . .
C46 C -0.1468(7) 0.7179(6) 0.8806(5) 0.043(2) Uani 1 1 d . . . . .
H46 H -0.193483 0.697937 0.898195 0.052 Uiso 1 1 calc R U . . .
C47 C -0.0693(7) 0.7249(5) 0.9082(4) 0.040(2) Uani 1 1 d . . . . .
H47 H -0.063463 0.711943 0.946116 0.048 Uiso 1 1 calc R U . . .
C48 C 0.0007(7) 0.7509(5) 0.8805(4) 0.034(2) Uani 1 1 d . . . . .
C49 C 0.0878(8) 0.8267(5) 0.9652(4) 0.044(2) Uani 1 1 d D . . . .
H49 H 0.144309 0.831683 0.984828 0.053 Uiso 1 1 calc R U . . .
C50 C 0.0217(10) 0.8212(6) 1.0100(5) 0.060(3) Uani 1 1 d D . . . .
H50A H 0.034043 0.785590 1.033187 0.072 Uiso 1 1 calc R U . . .
H50B H -0.035510 0.815695 0.992345 0.072 Uiso 1 1 calc R U . . .
C51 C 0.0199(14) 0.8760(7) 1.0477(6) 0.082(5) Uani 1 1 d D . . . .
H51A H 0.075522 0.880393 1.067552 0.098 Uiso 1 1 calc R U . . .
H51B H -0.026258 0.872184 1.076217 0.098 Uiso 1 1 calc R U . . .
C52 C 0.0032(12) 0.9306(6) 1.0099(6) 0.071(4) Uani 1 1 d D . . . .
H52A H -0.053212 0.926108 0.991006 0.086 Uiso 1 1 calc R U . . .
H52B H 0.000669 0.966765 1.033715 0.086 Uiso 1 1 calc R U . . .
C53 C 0.0703(8) 0.9380(6) 0.9672(6) 0.058(3) Uani 1 1 d D . . . .
H53A H 0.126662 0.943517 0.985926 0.069 Uiso 1 1 calc R U . . .
H53B H 0.058256 0.974012 0.944462 0.069 Uiso 1 1 calc R U . . .
C54 C 0.0744(8) 0.8837(5) 0.9283(5) 0.048(3) Uani 1 1 d D . . . .
H54A H 0.122531 0.887995 0.901325 0.058 Uiso 1 1 calc R U . . .
H54B H 0.020218 0.880217 0.906575 0.058 Uiso 1 1 calc R U . . .
C55 C 0.1256(8) 0.6988(5) 0.9646(6) 0.057(2) Uani 0.68(4) 1 d D U P A 1
H55 H 0.082689 0.696501 0.995946 0.069 Uiso 0.68(4) 1 calc R U P A 1
C56 C 0.1285(17) 0.6404(8) 0.9364(10) 0.060(3) Uani 0.68(4) 1 d D U P A 1
H56A H 0.171699 0.641593 0.905732 0.072 Uiso 0.68(4) 1 calc R U P A 1
H56B H 0.071741 0.632034 0.919196 0.072 Uiso 0.68(4) 1 calc R U P A 1
C57 C 0.1514(15) 0.5903(9) 0.9776(12) 0.062(3) Uani 0.68(4) 1 d D U P A 1
H57A H 0.155666 0.552088 0.957001 0.074 Uiso 0.68(4) 1 calc R U P A 1
H57B H 0.105953 0.586453 1.006563 0.074 Uiso 0.68(4) 1 calc R U P A 1
C58 C 0.2382(16) 0.6048(10) 1.0059(12) 0.064(4) Uani 0.68(4) 1 d D U P A 1
H58A H 0.252836 0.572965 1.033100 0.076 Uiso 0.68(4) 1 calc R U P A 1
H58B H 0.283936 0.606134 0.976900 0.076 Uiso 0.68(4) 1 calc R U P A 1
C59 C 0.2348(18) 0.6615(10) 1.0352(10) 0.065(3) Uani 0.68(4) 1 d D U P A 1
H59A H 0.290042 0.668821 1.054824 0.078 Uiso 0.68(4) 1 calc R U P A 1
H59B H 0.188421 0.660762 1.063824 0.078 Uiso 0.68(4) 1 calc R U P A 1
C60 C 0.2174(15) 0.7121(10) 0.9916(12) 0.062(3) Uani 0.68(4) 1 d D U P A 1
H60A H 0.262405 0.712261 0.962073 0.075 Uiso 0.68(4) 1 calc R U P A 1
H60B H 0.217381 0.751317 1.010612 0.075 Uiso 0.68(4) 1 calc R U P A 1
C55X C 0.1256(8) 0.6988(5) 0.9646(6) 0.057(2) Uani 0.32(4) 1 d D U P A 2
H55X H 0.077943 0.692104 0.992193 0.069 Uiso 0.32(4) 1 calc R U P A 2
C56X C 0.131(3) 0.6457(12) 0.9253(15) 0.059(4) Uani 0.32(4) 1 d D U P A 2
H56C H 0.162608 0.657397 0.890988 0.071 Uiso 0.32(4) 1 calc R U P A 2
H56D H 0.071451 0.634845 0.913569 0.071 Uiso 0.32(4) 1 calc R U P A 2
C57X C 0.173(3) 0.5911(9) 0.951(2) 0.062(4) Uani 0.32(4) 1 d D U P A 2
H57C H 0.185760 0.562327 0.920144 0.074 Uiso 0.32(4) 1 calc R U P A 2
H57D H 0.132700 0.571901 0.977162 0.074 Uiso 0.32(4) 1 calc R U P A 2
C58X C 0.257(2) 0.6044(16) 0.982(2) 0.065(4) Uani 0.32(4) 1 d D U P A 2
H58C H 0.273680 0.568756 1.003869 0.078 Uiso 0.32(4) 1 calc R U P A 2
H58D H 0.302645 0.612236 0.954059 0.078 Uiso 0.32(4) 1 calc R U P A 2
C59X C 0.251(3) 0.6571(16) 1.0220(17) 0.064(4) Uani 0.32(4) 1 d D U P A 2
H59C H 0.309996 0.668132 1.033927 0.077 Uiso 0.32(4) 1 calc R U P A 2
H59D H 0.219095 0.644715 1.056159 0.077 Uiso 0.32(4) 1 calc R U P A 2
C60X C 0.208(2) 0.7117(12) 0.997(2) 0.062(4) Uani 0.32(4) 1 d D U P A 2
H60C H 0.193891 0.739534 1.028241 0.074 Uiso 0.32(4) 1 calc R U P A 2
H60D H 0.248674 0.731847 0.971712 0.074 Uiso 0.32(4) 1 calc R U P A 2
P2 P 0.1645(3) 0.47501(17) 0.33558(16) 0.0667(10) Uani 1 1 d . . . . .
F11 F 0.0891(8) 0.5036(5) 0.3714(5) 0.107(4) Uani 1 1 d . . . . .
F12 F 0.2115(8) 0.5347(5) 0.3278(5) 0.093(3) Uani 1 1 d . . . . .
F13 F 0.2425(7) 0.4435(6) 0.3055(6) 0.111(4) Uani 1 1 d . . . . .
F14 F 0.1297(13) 0.4128(5) 0.3459(4) 0.135(7) Uani 1 1 d . . . . .
F15 F 0.2196(14) 0.4709(7) 0.3947(7) 0.165(8) Uani 1 1 d . . . . .
F16 F 0.1153(8) 0.4823(4) 0.2790(4) 0.096(4) Uani 1 1 d . . . . .
P3 P 0.6433(2) 0.37692(16) 0.54742(16) 0.0579(8) Uani 1 1 d . . . . .
F17 F 0.5960(8) 0.4000(4) 0.6024(4) 0.084(3) Uani 1 1 d . . . . .
F18 F 0.5720(6) 0.4066(6) 0.5077(5) 0.101(4) Uani 1 1 d . . . . .
F19 F 0.6926(6) 0.3534(4) 0.4934(4) 0.072(2) Uani 1 1 d . . . . .
F20 F 0.7139(10) 0.3463(6) 0.5871(5) 0.109(4) Uani 1 1 d . . . . .
F21 F 0.6979(7) 0.4355(5) 0.5467(6) 0.106(4) Uani 1 1 d . . . . .
F22 F 0.5865(9) 0.3186(4) 0.5485(4) 0.095(3) Uani 1 1 d . . . . .
C1S C -0.1906(10) 0.5901(8) 0.6641(6) 0.065(4) Uani 1 1 d . . . . .
H1S H -0.239954 0.618257 0.659953 0.078 Uiso 1 1 calc R U . . .
Cl1 Cl -0.1052(3) 0.6202(3) 0.6282(2) 0.1070(18) Uani 1 1 d . . . . .
Cl2 Cl -0.1684(5) 0.5844(3) 0.7353(2) 0.112(2) Uani 1 1 d . . . . .
Cl3 Cl -0.2232(3) 0.5215(2) 0.63544(19) 0.0820(12) Uani 1 1 d . . . . .
C2S C 0.6148(15) 0.5402(9) 0.8275(7) 0.088(6) Uani 1 1 d . . . . .
H2S H 0.563226 0.534389 0.852158 0.106 Uiso 1 1 calc R U . . .
Cl4 Cl 0.7067(3) 0.5487(3) 0.8726(3) 0.115(2) Uani 1 1 d . . . . .
Cl5 Cl 0.6201(5) 0.4812(3) 0.7822(2) 0.112(2) Uani 1 1 d . . . . .
Cl6 Cl 0.6020(4) 0.6086(2) 0.7916(2) 0.0955(14) Uani 1 1 d . . . . .
C3S C 0.0295(16) 1.0129(9) 0.5975(9) 0.094(6) Uani 1 1 d . . . . .
H3S H 0.014842 1.030055 0.559751 0.113 Uiso 1 1 calc R U . . .
Cl7 Cl 0.0984(5) 0.9511(2) 0.5889(2) 0.1025(16) Uani 1 1 d . . . . .
Cl8 Cl -0.0651(5) 0.9906(5) 0.6323(5) 0.171(4) Uani 1 1 d . . . . .
Cl9 Cl 0.0701(4) 1.0666(3) 0.6397(3) 0.119(2) Uani 1 1 d . . . . .
C4S C 0.5068(15) 0.2761(14) 0.6715(13) 0.119(2) Uani 0.607(7) 1 d D U P B 1
H4S H 0.517043 0.306842 0.641790 0.143 Uiso 0.607(7) 1 calc R U P B 1
Cl21 Cl 0.5456(8) 0.3157(6) 0.7332(5) 0.120(2) Uani 0.607(7) 1 d D U P B 1
Cl22 Cl 0.3996(8) 0.2628(5) 0.6613(5) 0.123(2) Uani 0.607(7) 1 d D U P B 1
Cl23 Cl 0.5722(7) 0.2187(5) 0.6461(4) 0.111(2) Uani 0.607(7) 1 d D U P B 1
C4X C 0.474(2) 0.3263(12) 0.6788(15) 0.121(2) Uani 0.393(7) 1 d D U P B 2
H4X H 0.518883 0.333731 0.649449 0.145 Uiso 0.393(7) 1 calc R U P B 2
Cl4X Cl 0.4426(12) 0.3918(7) 0.7114(7) 0.121(3) Uani 0.393(7) 1 d D U P B 2
Cl5X Cl 0.3777(12) 0.2992(8) 0.6483(7) 0.126(2) Uani 0.393(7) 1 d D U P B 2
Cl6X Cl 0.5112(13) 0.2776(8) 0.7306(7) 0.120(2) Uani 0.393(7) 1 d D U P B 2
C5S C 0.2930(15) 0.4497(11) 0.6845(17) 0.100(3) Uani 0.441(10) 1 d D U P C 1
H5S H 0.303786 0.460064 0.724940 0.120 Uiso 0.441(10) 1 calc R U P C 1
Cl31 Cl 0.2135(9) 0.3948(6) 0.6817(7) 0.099(3) Uani 0.441(10) 1 d D U P C 1
Cl32 Cl 0.2595(8) 0.5132(5) 0.6492(7) 0.101(3) Uani 0.441(10) 1 d D U P C 1
Cl33 Cl 0.3884(7) 0.4234(5) 0.6550(7) 0.103(3) Uani 0.441(10) 1 d D U P C 1
C5X C 0.267(2) 0.4782(11) 0.6655(14) 0.114(3) Uani 0.559(10) 1 d D U P C 2
H5X H 0.310624 0.470666 0.695359 0.136 Uiso 0.559(10) 1 calc R U P C 2
Cl1X Cl 0.3197(7) 0.4898(5) 0.6017(6) 0.112(3) Uani 0.559(10) 1 d D U P C 2
Cl2X Cl 0.2108(7) 0.5446(5) 0.6826(6) 0.117(3) Uani 0.559(10) 1 d D U P C 2
Cl3X Cl 0.1983(8) 0.4175(5) 0.6626(7) 0.111(3) Uani 0.559(10) 1 d D U P C 2

loop_
_atom_site_aniso_label
_atom_site_aniso_U_11
_atom_site_aniso_U_22
_atom_site_aniso_U_33
_atom_site_aniso_U_23
_atom_site_aniso_U_13
_atom_site_aniso_U_12
Ir1 0.02163(13) 0.03758(15) 0.02167(13) 0.00036(14) -0.00030(12) -0.00155(14)
P1 0.0406(13) 0.0438(12) 0.0252(10) 0.0000(9) -0.0021(11) 0.0063(12)
O1 0.043(4) 0.039(4) 0.039(4) 0.008(3) 0.014(3) 0.007(3)
O2 0.056(5) 0.048(4) 0.050(5) 0.002(4) 0.006(4) 0.014(4)
N1 0.018(3) 0.041(4) 0.028(4) -0.005(3) -0.001(3) -0.005(3)
N2 0.022(3) 0.042(4) 0.023(3) 0.000(3) 0.000(3) -0.009(3)
N3 0.019(3) 0.036(4) 0.033(4) 0.006(3) -0.005(3) 0.001(3)
N4 0.021(3) 0.036(4) 0.030(3) 0.000(3) -0.001(3) -0.007(3)
F1 0.064(5) 0.107(7) 0.077(5) -0.032(5) 0.029(5) -0.052(5)
F2 0.056(5) 0.063(4) 0.107(7) 0.000(5) 0.013(5) -0.019(4)
F3 0.029(4) 0.134(9) 0.091(7) 0.034(6) -0.006(4) -0.017(5)
F4 0.071(5) 0.082(5) 0.032(3) -0.024(3) 0.000(3) -0.013(4)
F5 0.035(3) 0.080(5) 0.041(3) 0.008(3) 0.014(3) -0.004(3)
F6 0.054(4) 0.085(5) 0.072(5) 0.028(5) -0.025(4) -0.013(4)
F7 0.059(5) 0.099(7) 0.067(5) -0.021(5) -0.034(4) -0.010(4)
F8 0.039(4) 0.116(7) 0.048(4) 0.000(4) -0.004(3) 0.013(4)
F9 0.043(4) 0.065(5) 0.080(5) 0.021(4) -0.016(3) 0.007(3)
F10 0.070(4) 0.036(3) 0.071(5) -0.008(3) 0.007(4) -0.004(3)
C1 0.023(4) 0.044(5) 0.034(5) 0.003(4) -0.005(3) -0.006(4)
C2 0.037(5) 0.044(6) 0.046(6) -0.005(5) -0.004(5) -0.010(4)
C3 0.036(6) 0.051(6) 0.057(7) -0.008(5) -0.007(5) -0.013(5)
C4 0.058(7) 0.060(7) 0.036(5) -0.011(5) 0.003(5) -0.017(5)
C5 0.034(5) 0.045(5) 0.027(4) -0.007(4) -0.010(4) -0.001(4)
C6 0.036(4) 0.045(4) 0.025(4) -0.008(4) -0.002(5) 0.003(4)
C7 0.046(6) 0.060(7) 0.024(4) -0.004(4) -0.004(4) 0.001(5)
C8 0.031(4) 0.066(7) 0.025(4) 0.003(4) 0.007(3) 0.005(4)
C9 0.038(5) 0.046(5) 0.035(5) 0.002(4) 0.010(4) 0.000(4)
C10 0.030(5) 0.048(5) 0.030(4) -0.004(4) 0.000(4) 0.002(4)
C11 0.031(4) 0.043(5) 0.016(3) -0.005(4) 0.001(3) 0.005(4)
C12 0.032(5) 0.057(6) 0.053(7) -0.001(5) -0.002(5) -0.015(4)
C13 0.022(4) 0.044(5) 0.024(4) 0.001(4) 0.000(3) -0.006(3)
C14 0.029(4) 0.058(6) 0.031(4) -0.004(5) -0.004(3) -0.008(5)
C15 0.053(7) 0.055(6) 0.043(5) -0.013(5) -0.013(6) -0.012(6)
C16 0.053(7) 0.047(6) 0.044(6) -0.012(5) -0.002(5) -0.004(5)
C17 0.036(5) 0.039(5) 0.025(4) -0.003(4) 0.005(4) -0.010(4)
C18 0.031(5) 0.055(5) 0.033(4) 0.001(4) 0.015(4) 0.002(4)
C19 0.036(5) 0.036(5) 0.042(6) 0.004(4) 0.000(4) 0.012(4)
C20 0.049(7) 0.053(7) 0.060(8) 0.007(6) 0.002(6) 0.003(5)
C21 0.027(5) 0.057(7) 0.047(6) 0.011(5) 0.001(4) 0.008(4)
C22 0.031(5) 0.050(6) 0.042(5) 0.011(4) 0.001(4) 0.003(4)
C23 0.024(4) 0.040(4) 0.028(4) 0.003(4) 0.005(3) 0.003(4)
C24 0.031(5) 0.084(8) 0.039(6) -0.009(6) -0.015(4) -0.010(5)
C25 0.031(4) 0.042(5) 0.036(4) -0.001(5) 0.002(4) 0.000(3)
C26 0.037(5) 0.044(6) 0.060(7) 0.000(5) 0.004(5) 0.005(4)
C27 0.042(6) 0.050(7) 0.068(8) 0.017(6) 0.010(6) 0.013(5)
C28 0.039(5) 0.058(7) 0.039(5) 0.013(5) 0.008(4) 0.006(5)
C29 0.021(4) 0.044(5) 0.040(5) 0.006(4) 0.004(4) 0.001(4)
C30 0.033(5) 0.038(5) 0.031(4) 0.009(4) 0.003(4) 0.005(4)
C31 0.050(7) 0.067(8) 0.035(5) 0.014(5) 0.012(5) 0.019(6)
C32 0.045(6) 0.069(7) 0.031(5) 0.021(5) 0.009(4) 0.013(5)
C33 0.024(4) 0.043(5) 0.027(4) 0.003(4) 0.000(3) -0.006(4)
C34 0.025(4) 0.033(4) 0.029(4) 0.000(3) 0.002(3) -0.005(3)
C35 0.037(5) 0.039(5) 0.023(4) 0.003(4) 0.003(4) 0.001(4)
C36 0.029(4) 0.048(6) 0.028(4) -0.001(4) 0.004(3) -0.003(4)
C37 0.040(6) 0.041(5) 0.041(5) 0.002(4) 0.002(4) -0.009(4)
C38 0.062(7) 0.041(6) 0.035(5) -0.001(4) 0.002(5) -0.008(5)
C39 0.046(6) 0.041(5) 0.031(5) -0.003(4) -0.003(4) 0.004(4)
C40 0.040(5) 0.048(6) 0.023(4) -0.002(4) -0.004(3) 0.001(4)
C41 0.052(7) 0.043(6) 0.063(7) 0.001(5) 0.016(6) -0.013(5)
C42 0.072(10) 0.058(8) 0.111(14) 0.012(9) 0.025(10) 0.024(8)
C43 0.038(5) 0.041(5) 0.022(4) 0.002(3) -0.002(4) 0.002(4)
C44 0.039(5) 0.066(6) 0.029(4) 0.000(4) -0.002(4) 0.009(5)
C45 0.034(5) 0.074(8) 0.043(6) 0.004(6) -0.003(5) 0.003(5)
C46 0.033(5) 0.054(6) 0.042(5) -0.006(5) 0.010(4) 0.001(5)
C47 0.042(5) 0.049(6) 0.029(4) 0.001(4) 0.006(4) 0.007(4)
C48 0.040(5) 0.039(5) 0.024(4) -0.002(4) 0.002(4) 0.003(4)
C49 0.046(6) 0.061(6) 0.027(4) -0.008(4) -0.011(5) 0.007(6)
C50 0.075(9) 0.065(8) 0.040(6) -0.007(6) 0.004(6) 0.009(7)
C51 0.114(14) 0.088(11) 0.042(8) -0.027(7) -0.008(8) 0.035(10)
C52 0.094(12) 0.059(8) 0.061(9) -0.024(7) -0.013(8) 0.025(8)
C53 0.044(7) 0.066(8) 0.063(8) -0.015(7) -0.003(5) 0.000(6)
C54 0.044(6) 0.055(6) 0.047(6) -0.008(5) -0.011(5) 0.006(5)
C55 0.060(5) 0.060(4) 0.052(5) 0.012(4) -0.009(4) 0.001(4)
C56 0.062(6) 0.061(6) 0.057(7) 0.010(5) -0.012(6) 0.004(5)
C57 0.065(7) 0.061(5) 0.061(8) 0.007(6) -0.013(6) 0.009(6)
C58 0.066(7) 0.066(5) 0.059(8) 0.010(6) -0.017(6) 0.006(6)
C59 0.066(7) 0.068(6) 0.063(7) 0.010(5) -0.016(6) 0.007(6)
C60 0.063(6) 0.063(5) 0.060(6) 0.012(5) -0.017(6) 0.002(6)
C55X 0.060(5) 0.060(4) 0.052(5) 0.012(4) -0.009(4) 0.001(4)
C56X 0.064(7) 0.058(6) 0.055(8) 0.013(6) -0.012(6) 0.003(6)
C57X 0.066(7) 0.060(6) 0.058(8) 0.014(7) -0.012(7) 0.005(6)
C58X 0.065(8) 0.066(6) 0.063(8) 0.011(7) -0.014(7) 0.008(7)
C59X 0.064(8) 0.067(7) 0.062(8) 0.010(6) -0.015(7) 0.007(6)
C60X 0.064(7) 0.063(6) 0.058(7) 0.011(6) -0.015(6) 0.004(6)
P2 0.104(3) 0.0507(19) 0.0454(18) -0.0080(15) -0.0036(19) 0.0033(19)
F11 0.098(8) 0.097(7) 0.126(9) -0.068(7) 0.021(8) -0.012(7)
F12 0.103(8) 0.084(6) 0.093(7) -0.045(6) -0.020(6) -0.008(6)
F13 0.070(7) 0.143(11) 0.121(10) -0.049(8) -0.021(7) 0.008(7)
F14 0.29(2) 0.059(5) 0.058(5) -0.021(4) 0.029(9) -0.012(8)
F15 0.224(19) 0.117(11) 0.154(13) -0.064(10) -0.104(14) 0.068(12)
F16 0.141(10) 0.075(6) 0.071(6) -0.015(5) -0.061(6) 0.009(6)
P3 0.0603(19) 0.0532(17) 0.060(2) -0.0128(15) -0.0057(16) 0.0039(15)
F17 0.098(7) 0.072(5) 0.083(6) -0.023(5) 0.022(6) 0.008(6)
F18 0.052(6) 0.136(10) 0.114(9) 0.042(8) -0.007(5) 0.010(6)
F19 0.063(5) 0.088(6) 0.065(5) -0.018(5) -0.007(4) 0.004(4)
F20 0.148(11) 0.106(8) 0.072(6) -0.017(6) -0.002(7) 0.047(8)
F21 0.081(7) 0.077(6) 0.159(12) -0.042(7) 0.031(7) -0.017(5)
F22 0.130(9) 0.074(6) 0.082(6) -0.016(5) 0.018(7) -0.028(6)
C1S 0.057(8) 0.082(10) 0.056(8) -0.011(7) -0.001(6) 0.012(7)
Cl1 0.072(3) 0.174(6) 0.075(3) -0.009(3) 0.005(2) -0.019(3)
Cl2 0.149(5) 0.133(5) 0.055(2) -0.021(3) 0.013(3) 0.008(4)
Cl3 0.058(2) 0.111(3) 0.077(3) -0.014(2) -0.0042(19) 0.009(2)
C2S 0.110(16) 0.098(13) 0.057(9) 0.015(9) 0.004(10) 0.006(11)
Cl4 0.069(3) 0.161(6) 0.114(4) 0.060(4) 0.002(3) -0.007(3)
Cl5 0.164(6) 0.087(3) 0.085(3) 0.016(3) 0.034(4) 0.029(3)
Cl6 0.129(4) 0.083(3) 0.075(3) 0.015(2) -0.012(3) 0.002(3)
C3S 0.122(17) 0.075(11) 0.087(13) 0.020(10) -0.018(12) -0.016(11)
Cl7 0.123(4) 0.087(3) 0.098(3) -0.022(3) -0.020(4) 0.001(3)
Cl8 0.117(6) 0.176(8) 0.218(10) 0.103(8) 0.000(6) -0.012(5)
Cl9 0.112(5) 0.104(4) 0.142(5) -0.048(4) -0.040(4) 0.029(3)
C4S 0.132(5) 0.126(5) 0.100(3) 0.020(4) -0.008(3) 0.042(4)
Cl21 0.130(5) 0.130(5) 0.099(4) 0.016(4) -0.007(4) 0.048(4)
Cl22 0.133(5) 0.124(5) 0.113(4) 0.025(4) -0.008(4) 0.039(4)
Cl23 0.133(5) 0.118(5) 0.083(4) 0.016(4) -0.013(4) 0.038(4)
C4X 0.133(5) 0.127(5) 0.104(3) 0.022(4) -0.007(3) 0.042(4)
Cl4X 0.137(6) 0.124(5) 0.100(5) 0.027(4) 0.001(5) 0.040(5)
Cl5X 0.134(5) 0.131(5) 0.114(4) 0.023(4) -0.009(4) 0.039(4)
Cl6X 0.132(5) 0.128(5) 0.101(4) 0.023(4) -0.007(4) 0.045(4)
C5S 0.082(5) 0.074(5) 0.144(8) -0.005(5) -0.026(5) -0.012(4)
Cl31 0.081(5) 0.077(5) 0.140(8) -0.006(5) -0.022(5) -0.014(4)
Cl32 0.087(5) 0.074(5) 0.142(8) 0.001(5) -0.037(5) -0.009(4)
Cl33 0.081(5) 0.073(5) 0.154(8) -0.012(5) -0.019(5) -0.015(4)
C5X 0.091(5) 0.092(5) 0.158(7) -0.023(5) -0.003(5) -0.008(4)
Cl1X 0.089(5) 0.094(5) 0.154(7) -0.019(5) -0.007(5) -0.014(4)
Cl2X 0.098(5) 0.093(5) 0.160(7) -0.023(5) -0.008(5) -0.004(4)
Cl3X 0.085(5) 0.091(5) 0.157(8) -0.028(5) 0.007(5) -0.006(4)

loop_
_atom_type_symbol
_atom_type_description
_atom_type_scat_dispersion_real
_atom_type_scat_dispersion_imag
_atom_type_scat_source
C C 0.0033 0.0016 'International Tables Vol C Tables 4.2.6.8 and 6.1.1.4'
H H 0.0000 0.0000 'International Tables Vol C Tables 4.2.6.8 and 6.1.1.4'
F F 0.0171 0.0103 'International Tables Vol C Tables 4.2.6.8 and 6.1.1.4'
Ir Ir -1.4442 7.9887 'International Tables Vol C Tables 4.2.6.8 and 6.1.1.4'
N N 0.0061 0.0033 'International Tables Vol C Tables 4.2.6.8 and 6.1.1.4'
O O 0.0106 0.0060 'International Tables Vol C Tables 4.2.6.8 and 6.1.1.4'
P P 0.1023 0.0942 'International Tables Vol C Tables 4.2.6.8 and 6.1.1.4'
Cl Cl 0.1484 0.1585 'International Tables Vol C Tables 4.2.6.8 and 6.1.1.4'

loop_
_geom_angle_atom_site_label_1
_geom_angle_atom_site_label_2
_geom_angle_atom_site_label_3
_geom_angle
_geom_angle_site_symmetry_1
_geom_angle_site_symmetry_3
_geom_angle_publ_flag
C23 Ir1 C11 88.1(4) . . ?
C23 Ir1 N1 96.1(4) . . ?
C11 Ir1 N1 80.2(4) . . ?
C23 Ir1 N2 80.2(4) . . ?
C11 Ir1 N2 97.2(3) . . ?
N1 Ir1 N2 175.6(3) . . ?
C23 Ir1 N3 174.1(3) . . ?
C11 Ir1 N3 97.1(4) . . ?
N1 Ir1 N3 87.6(3) . . ?
N2 Ir1 N3 96.2(3) . . ?
C23 Ir1 N4 97.2(3) . . ?
C11 Ir1 N4 174.4(4) . . ?
N1 Ir1 N4 97.5(3) . . ?
N2 Ir1 N4 85.5(3) . . ?
N3 Ir1 N4 77.7(3) . . ?
C49 P1 C48 110.4(5) . . ?
C49 P1 C55X 108.3(5) . . ?
C48 P1 C55X 113.0(5) . . ?
C49 P1 C55 108.3(5) . . ?
C48 P1 C55 113.0(5) . . ?
C49 P1 H1P 111(5) . . ?
C48 P1 H1P 111(5) . . ?
C55X P1 H1P 102(5) . . ?
C55 P1 H1P 102(5) . . ?
C35 O1 C41 114.5(9) . . ?
C39 O2 C42 116.3(11) . . ?
C1 N1 C5 120.2(8) . . ?
C1 N1 Ir1 122.6(6) . . ?
C5 N1 Ir1 117.2(6) . . ?
C13 N2 C17 120.6(8) . . ?
C13 N2 Ir1 122.9(7) . . ?
C17 N2 Ir1 116.3(7) . . ?
C25 N3 C29 118.9(9) . . ?
C25 N3 Ir1 125.7(7) . . ?
C29 N3 Ir1 115.4(6) . . ?
C34 N4 C30 119.3(8) . . ?
C34 N4 Ir1 126.0(6) . . ?
C30 N4 Ir1 114.6(6) . . ?
N1 C1 C2 120.6(9) . . ?
N1 C1 H1 119.7 . . ?
C2 C1 H1 119.7 . . ?
C3 C2 C1 119.7(10) . . ?
C3 C2 C12 122.0(10) . . ?
C1 C2 C12 118.3(10) . . ?
C2 C3 C4 121.1(10) . . ?
C2 C3 H3 119.5 . . ?
C4 C3 H3 119.5 . . ?
C3 C4 C5 118.6(11) . . ?
C3 C4 H4 120.7 . . ?
C5 C4 H4 120.7 . . ?
N1 C5 C4 119.9(10) . . ?
N1 C5 C6 112.7(8) . . ?
C4 C5 C6 127.4(9) . . ?
C7 C6 C11 118.3(9) . . ?
C7 C6 C5 126.3(9) . . ?
C11 C6 C5 115.3(8) . . ?
F4 C7 C8 116.4(9) . . ?
F4 C7 C6 119.6(10) . . ?
C8 C7 C6 124.0(10) . . ?
C7 C8 C9 115.1(9) . . ?
C7 C8 H8 122.5 . . ?
C9 C8 H8 122.5 . . ?
F5 C9 C10 119.5(10) . . ?
F5 C9 C8 115.9(9) . . ?
C10 C9 C8 124.6(10) . . ?
C9 C10 C11 119.6(10) . . ?
C9 C10 H10 120.2 . . ?
C11 C10 H10 120.2 . . ?
C10 C11 C6 118.5(8) . . ?
C10 C11 Ir1 127.2(7) . . ?
C6 C11 Ir1 114.3(7) . . ?
F2 C12 F1 105.1(11) . . ?
F2 C12 F3 105.4(10) . . ?
F1 C12 F3 106.9(11) . . ?
F2 C12 C2 112.3(10) . . ?
F1 C12 C2 115.0(9) . . ?
F3 C12 C2 111.4(10) . . ?
N2 C13 C14 121.8(10) . . ?
N2 C13 H13 119.1 . . ?
C14 C13 H13 119.1 . . ?
C13 C14 C15 118.2(10) . . ?
C13 C14 C24 119.5(11) . . ?
C15 C14 C24 122.3(10) . . ?
C16 C15 C14 119.9(10) . . ?
C16 C15 H15 120.1 . . ?
C14 C15 H15 120.1 . . ?
C15 C16 C17 120.0(11) . . ?
C15 C16 H16 120.0 . . ?
C17 C16 H16 120.0 . . ?
N2 C17 C16 119.6(10) . . ?
N2 C17 C18 113.4(9) . . ?
C16 C17 C18 127.0(10) . . ?
C19 C18 C23 119.2(10) . . ?
C19 C18 C17 125.3(10) . . ?
C23 C18 C17 115.1(9) . . ?
F10 C19 C18 120.3(9) . . ?
F10 C19 C20 116.9(10) . . ?
C18 C19 C20 122.8(11) . . ?
C21 C20 C19 114.5(11) . . ?
C21 C20 H20 122.7 . . ?
C19 C20 H20 122.7 . . ?
C22 C21 F9 119.8(11) . . ?
C22 C21 C20 125.1(11) . . ?
F9 C21 C20 115.0(11) . . ?
C21 C22 C23 119.9(11) . . ?
C21 C22 H22 120.0 . . ?
C23 C22 H22 120.0 . . ?
C22 C23 C18 118.3(10) . . ?
C22 C23 Ir1 127.4(8) . . ?
C18 C23 Ir1 114.3(7) . . ?
F7 C24 F6 108.0(10) . . ?
F7 C24 F8 106.4(10) . . ?
F6 C24 F8 106.7(12) . . ?
F7 C24 C14 112.8(12) . . ?
F6 C24 C14 111.8(9) . . ?
F8 C24 C14 110.7(9) . . ?
N3 C25 C26 123.7(11) . . ?
N3 C25 H25 118.1 . . ?
C26 C25 H25 118.1 . . ?
C27 C26 C25 117.2(11) . . ?
C27 C26 H26 121.4 . . ?
C25 C26 H26 121.4 . . ?
C26 C27 C28 120.7(11) . . ?
C26 C27 H27 119.7 . . ?
C28 C27 H27 119.7 . . ?
C27 C28 C29 118.7(11) . . ?
C27 C28 H28 120.6 . . ?
C29 C28 H28 120.6 . . ?
N3 C29 C28 120.7(9) . . ?
N3 C29 C30 115.4(8) . . ?
C28 C29 C30 123.8(9) . . ?
N4 C30 C31 120.3(9) . . ?
N4 C30 C29 116.4(8) . . ?
C31 C30 C29 123.3(9) . . ?
C30 C31 C32 118.7(10) . . ?
C30 C31 H31 120.7 . . ?
C32 C31 H31 120.7 . . ?
C33 C32 C31 121.5(10) . . ?
C33 C32 H32 119.3 . . ?
C31 C32 H32 119.3 . . ?
C32 C33 C34 115.7(9) . . ?
C32 C33 C36 124.3(9) . . ?
C34 C33 C36 120.0(9) . . ?
N4 C34 C33 124.5(9) . . ?
N4 C34 H34 117.7 . . ?
C33 C34 H34 117.7 . . ?
O1 C35 C40 118.3(9) . . ?
O1 C35 C36 119.6(9) . . ?
C40 C35 C36 122.0(9) . . ?
C37 C36 C35 117.3(9) . . ?
C37 C36 C33 122.0(9) . . ?
C35 C36 C33 120.6(9) . . ?
C36 C37 C38 122.8(10) . . ?
C36 C37 H37 118.6 . . ?
C38 C37 H37 118.6 . . ?
C39 C38 C37 119.1(10) . . ?
C39 C38 H38 120.4 . . ?
C37 C38 H38 120.4 . . ?
O2 C39 C38 124.9(10) . . ?
O2 C39 C40 115.3(10) . . ?
C38 C39 C40 119.8(10) . . ?
C35 C40 C39 118.8(9) . . ?
C35 C40 C43 119.7(9) . . ?
C39 C40 C43 121.4(9) . . ?
O1 C41 H41A 109.5 . . ?
O1 C41 H41B 109.5 . . ?
H41A C41 H41B 109.5 . . ?
O1 C41 H41C 109.5 . . ?
H41A C41 H41C 109.5 . . ?
H41B C41 H41C 109.5 . . ?
O2 C42 H42A 109.5 . . ?
O2 C42 H42B 109.5 . . ?
H42A C42 H42B 109.5 . . ?
O2 C42 H42C 109.5 . . ?
H42A C42 H42C 109.5 . . ?
H42B C42 H42C 109.5 . . ?
C44 C43 C48 118.1(10) . . ?
C44 C43 C40 119.5(9) . . ?
C48 C43 C40 122.4(9) . . ?
C45 C44 C43 121.5(10) . . ?
C45 C44 H44 119.2 . . ?
C43 C44 H44 119.2 . . ?
C44 C45 C46 121.1(11) . . ?
C44 C45 H45 119.4 . . ?
C46 C45 H45 119.4 . . ?
C47 C46 C45 118.2(10) . . ?
C47 C46 H46 120.9 . . ?
C45 C46 H46 120.9 . . ?
C46 C47 C48 120.3(10) . . ?
C46 C47 H47 119.8 . . ?
C48 C47 H47 119.8 . . ?
C47 C48 C43 120.6(10) . . ?
C47 C48 P1 117.7(7) . . ?
C43 C48 P1 121.5(8) . . ?
C50 C49 C54 112.1(10) . . ?
C50 C49 P1 114.4(9) . . ?
C54 C49 P1 110.0(7) . . ?
C50 C49 H49 106.6 . . ?
C54 C49 H49 106.6 . . ?
P1 C49 H49 106.6 . . ?
C49 C50 C51 111.4(13) . . ?
C49 C50 H50A 109.4 . . ?
C51 C50 H50A 109.4 . . ?
C49 C50 H50B 109.4 . . ?
C51 C50 H50B 109.4 . . ?
H50A C50 H50B 108.0 . . ?
C50 C51 C52 107.9(11) . . ?
C50 C51 H51A 110.1 . . ?
C52 C51 H51A 110.1 . . ?
C50 C51 H51B 110.1 . . ?
C52 C51 H51B 110.1 . . ?
H51A C51 H51B 108.4 . . ?
C53 C52 C51 111.8(13) . . ?
C53 C52 H52A 109.2 . . ?
C51 C52 H52A 109.2 . . ?
C53 C52 H52B 109.2 . . ?
C51 C52 H52B 109.2 . . ?
H52A C52 H52B 107.9 . . ?
C52 C53 C54 110.8(11) . . ?
C52 C53 H53A 109.5 . . ?
C54 C53 H53A 109.5 . . ?
C52 C53 H53B 109.5 . . ?
C54 C53 H53B 109.5 . . ?
H53A C53 H53B 108.1 . . ?
C53 C54 C49 108.8(10) . . ?
C53 C54 H54A 109.9 . . ?
C49 C54 H54A 109.9 . . ?
C53 C54 H54B 109.9 . . ?
C49 C54 H54B 109.9 . . ?
H54A C54 H54B 108.3 . . ?
C56 C55 C60 108.8(16) . . ?
C56 C55 P1 116.4(11) . . ?
C60 C55 P1 107.2(11) . . ?
C56 C55 H55 108.1 . . ?
C60 C55 H55 108.1 . . ?
P1 C55 H55 108.1 . . ?
C55 C56 C57 111.9(16) . . ?
C55 C56 H56A 109.2 . . ?
C57 C56 H56A 109.2 . . ?
C55 C56 H56B 109.2 . . ?
C57 C56 H56B 109.2 . . ?
H56A C56 H56B 107.9 . . ?
C56 C57 C58 109.0(17) . . ?
C56 C57 H57A 109.9 . . ?
C58 C57 H57A 109.9 . . ?
C56 C57 H57B 109.9 . . ?
C58 C57 H57B 109.9 . . ?
H57A C57 H57B 108.3 . . ?
C59 C58 C57 111.3(18) . . ?
C59 C58 H58A 109.4 . . ?
C57 C58 H58A 109.4 . . ?
C59 C58 H58B 109.4 . . ?
C57 C58 H58B 109.4 . . ?
H58A C58 H58B 108.0 . . ?
C58 C59 C60 109.2(17) . . ?
C58 C59 H59A 109.8 . . ?
C60 C59 H59A 109.8 . . ?
C58 C59 H59B 109.8 . . ?
C60 C59 H59B 109.8 . . ?
H59A C59 H59B 108.3 . . ?
C59 C60 C55 106.5(17) . . ?
C59 C60 H60A 110.4 . . ?
C55 C60 H60A 110.4 . . ?
C59 C60 H60B 110.4 . . ?
C55 C60 H60B 110.4 . . ?
H60A C60 H60B 108.6 . . ?
C60X C55X C56X 114.9(16) . . ?
C60X C55X P1 110.0(17) . . ?
C56X C55X P1 106.0(14) . . ?
C60X C55X H55X 108.6 . . ?
C56X C55X H55X 108.6 . . ?
P1 C55X H55X 108.6 . . ?
C55X C56X C57X 114.5(15) . . ?
C55X C56X H56C 108.6 . . ?
C57X C56X H56C 108.6 . . ?
C55X C56X H56D 108.6 . . ?
C57X C56X H56D 108.6 . . ?
H56C C56X H56D 107.6 . . ?
C56X C57X C58X 114.0(16) . . ?
C56X C57X H57C 108.8 . . ?
C58X C57X H57C 108.8 . . ?
C56X C57X H57D 108.7 . . ?
C58X C57X H57D 108.7 . . ?
H57C C57X H57D 107.6 . . ?
C59X C58X C57X 114.1(16) . . ?
C59X C58X H58C 108.7 . . ?
C57X C58X H58C 108.7 . . ?
C59X C58X H58D 108.7 . . ?
C57X C58X H58D 108.7 . . ?
H58C C58X H58D 107.6 . . ?
C58X C59X C60X 114.4(17) . . ?
C58X C59X H59C 108.6 . . ?
C60X C59X H59C 108.6 . . ?
C58X C59X H59D 108.6 . . ?
C60X C59X H59D 108.6 . . ?
H59C C59X H59D 107.6 . . ?
C55X C60X C59X 114.7(16) . . ?
C55X C60X H60C 108.6 . . ?
C59X C60X H60C 108.6 . . ?
C55X C60X H60D 108.6 . . ?
C59X C60X H60D 108.6 . . ?
H60C C60X H60D 107.6 . . ?
F14 P2 F12 172.3(9) . . ?
F14 P2 F16 93.5(7) . . ?
F12 P2 F16 92.2(6) . . ?
F14 P2 F13 86.1(8) . . ?
F12 P2 F13 88.5(7) . . ?
F16 P2 F13 92.1(7) . . ?
F14 P2 F11 91.4(8) . . ?
F12 P2 F11 93.5(6) . . ?
F16 P2 F11 93.2(7) . . ?
F13 P2 F11 174.4(8) . . ?
F14 P2 F15 89.8(9) . . ?
F12 P2 F15 84.5(9) . . ?
F16 P2 F15 176.7(9) . . ?
F13 P2 F15 87.7(9) . . ?
F11 P2 F15 87.2(9) . . ?
F21 P3 F22 178.8(7) . . ?
F21 P3 F19 90.5(6) . . ?
F22 P3 F19 90.4(5) . . ?
F21 P3 F17 89.2(6) . . ?
F22 P3 F17 89.9(6) . . ?
F19 P3 F17 178.6(6) . . ?
F21 P3 F20 89.8(8) . . ?
F22 P3 F20 90.9(8) . . ?
F19 P3 F20 90.0(6) . . ?
F17 P3 F20 88.7(6) . . ?
F21 P3 F18 91.0(7) . . ?
F22 P3 F18 88.2(7) . . ?
F19 P3 F18 89.9(6) . . ?
F17 P3 F18 91.4(7) . . ?
F20 P3 F18 179.1(8) . . ?
Cl1 C1S Cl2 111.1(9) . . ?
Cl1 C1S Cl3 112.2(8) . . ?
Cl2 C1S Cl3 111.6(10) . . ?
Cl1 C1S H1S 107.2 . . ?
Cl2 C1S H1S 107.2 . . ?
Cl3 C1S H1S 107.2 . . ?
Cl5 C2S Cl6 112.2(10) . . ?
Cl5 C2S Cl4 114.7(12) . . ?
Cl6 C2S Cl4 106.5(12) . . ?
Cl5 C2S H2S 107.7 . . ?
Cl6 C2S H2S 107.7 . . ?
Cl4 C2S H2S 107.7 . . ?
Cl9 C3S Cl8 103.8(14) . . ?
Cl9 C3S Cl7 113.8(13) . . ?
Cl8 C3S Cl7 109.7(11) . . ?
Cl9 C3S H3S 109.8 . . ?
Cl8 C3S H3S 109.8 . . ?
Cl7 C3S H3S 109.8 . . ?
Cl22 C4S Cl23 112.8(14) . . ?
Cl22 C4S Cl21 121.6(16) . . ?
Cl23 C4S Cl21 116.5(13) . . ?
Cl22 C4S H4S 100.1 . . ?
Cl23 C4S H4S 100.1 . . ?
Cl21 C4S H4S 100.1 . . ?
Cl4X C4X Cl6X 108.3(19) . . ?
Cl4X C4X Cl5X 103.7(19) . . ?
Cl6X C4X Cl5X 111(2) . . ?
Cl4X C4X H4X 111.3 . . ?
Cl6X C4X H4X 111.3 . . ?
Cl5X C4X H4X 111.3 . . ?
Cl32 C5S Cl33 109.9(18) . . ?
Cl32 C5S Cl31 110.5(17) . . ?
Cl33 C5S Cl31 110.2(17) . . ?
Cl32 C5S H5S 108.7 . . ?
Cl33 C5S H5S 108.7 . . ?
Cl31 C5S H5S 108.7 . . ?
Cl3X C5X Cl1X 112.1(17) . . ?
Cl3X C5X Cl2X 112.0(16) . . ?
Cl1X C5X Cl2X 107.7(17) . . ?
Cl3X C5X H5X 108.3 . . ?
Cl1X C5X H5X 108.3 . . ?
Cl2X C5X H5X 108.3 . . ?

loop_
_geom_bond_atom_site_label_1
_geom_bond_atom_site_label_2
_geom_bond_distance
_geom_bond_site_symmetry_2
_geom_bond_publ_flag
Ir1 C23 2.004(10) . ?
Ir1 C11 2.007(8) . ?
Ir1 N1 2.044(7) . ?
Ir1 N2 2.054(7) . ?
Ir1 N3 2.133(8) . ?
Ir1 N4 2.135(7) . ?
P1 C49 1.803(11) . ?
P1 C48 1.805(11) . ?
P1 C55X 1.818(12) . ?
P1 C55 1.818(12) . ?
P1 H1P 1.52(13) . ?
O1 C35 1.373(12) . ?
O1 C41 1.428(15) . ?
O2 C39 1.360(13) . ?
O2 C42 1.410(18) . ?
N1 C1 1.352(12) . ?
N1 C5 1.355(12) . ?
N2 C13 1.346(12) . ?
N2 C17 1.348(14) . ?
N3 C25 1.321(13) . ?
N3 C29 1.363(13) . ?
N4 C34 1.327(12) . ?
N4 C30 1.367(12) . ?
F1 C12 1.335(15) . ?
F2 C12 1.323(14) . ?
F3 C12 1.344(14) . ?
F4 C7 1.353(13) . ?
F5 C9 1.362(12) . ?
F6 C24 1.328(16) . ?
F7 C24 1.327(14) . ?
F8 C24 1.337(14) . ?
F9 C21 1.357(13) . ?
F10 C19 1.355(13) . ?
C1 C2 1.393(14) . ?
C1 H1 0.9500 . ?
C2 C3 1.345(17) . ?
C2 C12 1.487(15) . ?
C3 C4 1.369(17) . ?
C3 H3 0.9500 . ?
C4 C5 1.416(14) . ?
C4 H4 0.9500 . ?
C5 C6 1.475(15) . ?
C6 C7 1.400(14) . ?
C6 C11 1.423(13) . ?
C7 C8 1.375(16) . ?
C8 C9 1.391(16) . ?
C8 H8 0.9500 . ?
C9 C10 1.368(14) . ?
C10 C11 1.394(14) . ?
C10 H10 0.9500 . ?
C13 C14 1.382(14) . ?
C13 H13 0.9500 . ?
C14 C15 1.413(18) . ?
C14 C24 1.501(15) . ?
C15 C16 1.346(18) . ?
C15 H15 0.9500 . ?
C16 C17 1.422(15) . ?
C16 H16 0.9500 . ?
C17 C18 1.475(15) . ?
C18 C19 1.398(14) . ?
C18 C23 1.419(15) . ?
C19 C20 1.408(17) . ?
C20 C21 1.396(19) . ?
C20 H20 0.9500 . ?
C21 C22 1.352(16) . ?
C22 C23 1.399(14) . ?
C22 H22 0.9500 . ?
C25 C26 1.384(15) . ?
C25 H25 0.9500 . ?
C26 C27 1.376(19) . ?
C26 H26 0.9500 . ?
C27 C28 1.378(18) . ?
C27 H27 0.9500 . ?
C28 C29 1.391(15) . ?
C28 H28 0.9500 . ?
C29 C30 1.486(14) . ?
C30 C31 1.390(14) . ?
C31 C32 1.404(16) . ?
C31 H31 0.9500 . ?
C32 C33 1.377(14) . ?
C32 H32 0.9500 . ?
C33 C34 1.400(12) . ?
C33 C36 1.483(14) . ?
C34 H34 0.9500 . ?
C35 C40 1.381(14) . ?
C35 C36 1.422(13) . ?
C36 C37 1.373(15) . ?
C37 C38 1.402(17) . ?
C37 H37 0.9500 . ?
C38 C39 1.392(16) . ?
C38 H38 0.9500 . ?
C39 C40 1.430(15) . ?
C40 C43 1.490(14) . ?
C41 H41A 0.9800 . ?
C41 H41B 0.9800 . ?
C41 H41C 0.9800 . ?
C42 H42A 0.9800 . ?
C42 H42B 0.9800 . ?
C42 H42C 0.9800 . ?
C43 C44 1.384(15) . ?
C43 C48 1.406(13) . ?
C44 C45 1.355(17) . ?
C44 H44 0.9500 . ?
C45 C46 1.415(17) . ?
C45 H45 0.9500 . ?
C46 C47 1.379(15) . ?
C46 H46 0.9500 . ?
C47 C48 1.399(15) . ?
C47 H47 0.9500 . ?
C49 C50 1.483(17) . ?
C49 C54 1.565(15) . ?
C49 H49 1.0000 . ?
C50 C51 1.524(17) . ?
C50 H50A 0.9900 . ?
C50 H50B 0.9900 . ?
C51 C52 1.54(2) . ?
C51 H51A 0.9900 . ?
C51 H51B 0.9900 . ?
C52 C53 1.46(2) . ?
C52 H52A 0.9900 . ?
C52 H52B 0.9900 . ?
C53 C54 1.532(16) . ?
C53 H53A 0.9900 . ?
C53 H53B 0.9900 . ?
C54 H54A 0.9900 . ?
C54 H54B 0.9900 . ?
C55 C56 1.48(2) . ?
C55 C60 1.59(2) . ?
C55 H55 1.0000 . ?
C56 C57 1.53(2) . ?
C56 H56A 0.9900 . ?
C56 H56B 0.9900 . ?
C57 C58 1.54(2) . ?
C57 H57A 0.9900 . ?
C57 H57B 0.9900 . ?
C58 C59 1.45(2) . ?
C58 H58A 0.9900 . ?
C58 H58B 0.9900 . ?
C59 C60 1.56(2) . ?
C59 H59A 0.9900 . ?
C59 H59B 0.9900 . ?
C60 H60A 0.9900 . ?
C60 H60B 0.9900 . ?
C55X C60X 1.517(13) . ?
C55X C56X 1.519(13) . ?
C55X H55X 1.0000 . ?
C56X C57X 1.522(13) . ?
C56X H56C 0.9900 . ?
C56X H56D 0.9900 . ?
C57X C58X 1.523(13) . ?
C57X H57C 0.9900 . ?
C57X H57D 0.9900 . ?
C58X C59X 1.520(13) . ?
C58X H58C 0.9900 . ?
C58X H58D 0.9900 . ?
C59X C60X 1.520(13) . ?
C59X H59C 0.9900 . ?
C59X H59D 0.9900 . ?
C60X H60C 0.9900 . ?
C60X H60D 0.9900 . ?
P2 F14 1.520(13) . ?
P2 F12 1.541(12) . ?
P2 F16 1.553(9) . ?
P2 F13 1.574(13) . ?
P2 F11 1.585(12) . ?
P2 F15 1.645(15) . ?
P3 F21 1.566(11) . ?
P3 F22 1.582(11) . ?
P3 F19 1.582(10) . ?
P3 F17 1.584(10) . ?
P3 F20 1.600(13) . ?
P3 F18 1.601(11) . ?
C1S Cl1 1.715(17) . ?
C1S Cl2 1.728(16) . ?
C1S Cl3 1.760(17) . ?
C1S H1S 1.0000 . ?
C2S Cl5 1.71(2) . ?
C2S Cl6 1.771(19) . ?
C2S Cl4 1.80(2) . ?
C2S H2S 1.0000 . ?
C3S Cl9 1.69(2) . ?
C3S Cl8 1.76(2) . ?
C3S Cl7 1.77(2) . ?
C3S H3S 1.0000 . ?
C4S Cl22 1.71(2) . ?
C4S Cl23 1.75(2) . ?
C4S Cl21 1.82(2) . ?
C4S H4S 1.0000 . ?
C4X Cl4X 1.73(3) . ?
C4X Cl6X 1.74(3) . ?
C4X Cl5X 1.77(3) . ?
C4X H4X 1.0000 . ?
C5S Cl32 1.73(2) . ?
C5S Cl33 1.74(3) . ?
C5S Cl31 1.75(2) . ?
C5S H5S 1.0000 . ?
C5X Cl3X 1.73(2) . ?
C5X Cl1X 1.74(2) . ?
C5X Cl2X 1.77(2) . ?
C5X H5X 1.0000 . ?

loop_
_geom_torsion_atom_site_label_1
_geom_torsion_atom_site_label_2
_geom_torsion_atom_site_label_3
_geom_torsion_atom_site_label_4
_geom_torsion
_geom_torsion_site_symmetry_1
_geom_torsion_site_symmetry_2
_geom_torsion_site_symmetry_3
_geom_torsion_site_symmetry_4
_geom_torsion_publ_flag
C5 N1 C1 C2 1.0(15) . . . . ?
Ir1 N1 C1 C2 -176.6(8) . . . . ?
N1 C1 C2 C3 0.4(17) . . . . ?
N1 C1 C2 C12 -178.4(10) . . . . ?
C1 C2 C3 C4 0(2) . . . . ?
C12 C2 C3 C4 178.5(12) . . . . ?
C2 C3 C4 C5 -1(2) . . . . ?
C1 N1 C5 C4 -2.5(15) . . . . ?
Ir1 N1 C5 C4 175.3(9) . . . . ?
C1 N1 C5 C6 177.3(9) . . . . ?
Ir1 N1 C5 C6 -5.0(11) . . . . ?
C3 C4 C5 N1 2.5(18) . . . . ?
C3 C4 C5 C6 -177.2(11) . . . . ?
N1 C5 C6 C7 -175.6(10) . . . . ?
C4 C5 C6 C7 4.1(18) . . . . ?
N1 C5 C6 C11 3.9(13) . . . . ?
C4 C5 C6 C11 -176.4(11) . . . . ?
C11 C6 C7 F4 -177.6(10) . . . . ?
C5 C6 C7 F4 1.9(17) . . . . ?
C11 C6 C7 C8 -0.2(17) . . . . ?
C5 C6 C7 C8 179.3(11) . . . . ?
F4 C7 C8 C9 177.0(10) . . . . ?
C6 C7 C8 C9 -0.5(17) . . . . ?
C7 C8 C9 F5 179.4(10) . . . . ?
C7 C8 C9 C10 0.9(17) . . . . ?
F5 C9 C10 C11 -179.0(9) . . . . ?
C8 C9 C10 C11 -0.6(18) . . . . ?
C9 C10 C11 C6 -0.2(15) . . . . ?
C9 C10 C11 Ir1 -177.9(8) . . . . ?
C7 C6 C11 C10 0.5(15) . . . . ?
C5 C6 C11 C10 -179.0(9) . . . . ?
C7 C6 C11 Ir1 178.5(8) . . . . ?
C5 C6 C11 Ir1 -1.0(11) . . . . ?
C3 C2 C12 F2 65.8(16) . . . . ?
C1 C2 C12 F2 -115.4(12) . . . . ?
C3 C2 C12 F1 -174.0(12) . . . . ?
C1 C2 C12 F1 4.8(17) . . . . ?
C3 C2 C12 F3 -52.1(17) . . . . ?
C1 C2 C12 F3 126.6(12) . . . . ?
C17 N2 C13 C14 1.0(14) . . . . ?
Ir1 N2 C13 C14 -172.6(7) . . . . ?
N2 C13 C14 C15 1.3(15) . . . . ?
N2 C13 C14 C24 -178.3(9) . . . . ?
C13 C14 C15 C16 -2.8(17) . . . . ?
C24 C14 C15 C16 176.8(12) . . . . ?
C14 C15 C16 C17 2.0(19) . . . . ?
C13 N2 C17 C16 -1.9(14) . . . . ?
Ir1 N2 C17 C16 172.1(8) . . . . ?
C13 N2 C17 C18 178.5(8) . . . . ?
Ir1 N2 C17 C18 -7.5(10) . . . . ?
C15 C16 C17 N2 0.3(17) . . . . ?
C15 C16 C17 C18 179.9(11) . . . . ?
N2 C17 C18 C19 -170.7(9) . . . . ?
C16 C17 C18 C19 9.7(17) . . . . ?
N2 C17 C18 C23 1.9(12) . . . . ?
C16 C17 C18 C23 -177.7(10) . . . . ?
C23 C18 C19 F10 -178.0(9) . . . . ?
C17 C18 C19 F10 -5.6(16) . . . . ?
C23 C18 C19 C20 2.4(16) . . . . ?
C17 C18 C19 C20 174.7(11) . . . . ?
F10 C19 C20 C21 178.0(10) . . . . ?
C18 C19 C20 C21 -2.3(18) . . . . ?
C19 C20 C21 C22 2.3(18) . . . . ?
C19 C20 C21 F9 -177.7(10) . . . . ?
F9 C21 C22 C23 177.6(9) . . . . ?
C20 C21 C22 C23 -2.3(18) . . . . ?
C21 C22 C23 C18 2.1(14) . . . . ?
C21 C22 C23 Ir1 -177.7(8) . . . . ?
C19 C18 C23 C22 -2.2(14) . . . . ?
C17 C18 C23 C22 -175.3(8) . . . . ?
C19 C18 C23 Ir1 177.7(7) . . . . ?
C17 C18 C23 Ir1 4.6(10) . . . . ?
C13 C14 C24 F7 -166.2(10) . . . . ?
C15 C14 C24 F7 14.1(16) . . . . ?
C13 C14 C24 F6 -44.3(14) . . . . ?
C15 C14 C24 F6 136.1(12) . . . . ?
C13 C14 C24 F8 74.6(14) . . . . ?
C15 C14 C24 F8 -105.0(13) . . . . ?
C29 N3 C25 C26 -1.3(15) . . . . ?
Ir1 N3 C25 C26 176.6(8) . . . . ?
N3 C25 C26 C27 1.6(17) . . . . ?
C25 C26 C27 C28 -1.2(19) . . . . ?
C26 C27 C28 C29 1(2) . . . . ?
C25 N3 C29 C28 0.7(14) . . . . ?
Ir1 N3 C29 C28 -177.5(8) . . . . ?
C25 N3 C29 C30 -175.7(8) . . . . ?
Ir1 N3 C29 C30 6.2(11) . . . . ?
C27 C28 C29 N3 -0.3(17) . . . . ?
C27 C28 C29 C30 175.7(11) . . . . ?
C34 N4 C30 C31 -0.5(15) . . . . ?
Ir1 N4 C30 C31 177.4(9) . . . . ?
C34 N4 C30 C29 176.9(8) . . . . ?
Ir1 N4 C30 C29 -5.2(11) . . . . ?
N3 C29 C30 N4 -0.6(13) . . . . ?
C28 C29 C30 N4 -176.9(10) . . . . ?
N3 C29 C30 C31 176.7(11) . . . . ?
C28 C29 C30 C31 0.5(17) . . . . ?
N4 C30 C31 C32 0.8(18) . . . . ?
C29 C30 C31 C32 -176.5(11) . . . . ?
C30 C31 C32 C33 0(2) . . . . ?
C31 C32 C33 C34 -1.6(17) . . . . ?
C31 C32 C33 C36 178.2(11) . . . . ?
C30 N4 C34 C33 -0.9(13) . . . . ?
Ir1 N4 C34 C33 -178.6(7) . . . . ?
C32 C33 C34 N4 2.0(14) . . . . ?
C36 C33 C34 N4 -177.8(8) . . . . ?
C41 O1 C35 C40 90.6(11) . . . . ?
C41 O1 C35 C36 -92.0(11) . . . . ?
O1 C35 C36 C37 -177.4(9) . . . . ?
C40 C35 C36 C37 -0.1(14) . . . . ?
O1 C35 C36 C33 5.7(14) . . . . ?
C40 C35 C36 C33 -177.0(9) . . . . ?
C32 C33 C36 C37 140.7(12) . . . . ?
C34 C33 C36 C37 -39.5(14) . . . . ?
C32 C33 C36 C35 -42.5(15) . . . . ?
C34 C33 C36 C35 137.3(9) . . . . ?
C35 C36 C37 C38 0.2(16) . . . . ?
C33 C36 C37 C38 177.0(10) . . . . ?
C36 C37 C38 C39 0.0(17) . . . . ?
C42 O2 C39 C38 -6.0(18) . . . . ?
C42 O2 C39 C40 175.8(13) . . . . ?
C37 C38 C39 O2 -178.4(10) . . . . ?
C37 C38 C39 C40 -0.3(16) . . . . ?
O1 C35 C40 C39 177.2(9) . . . . ?
C36 C35 C40 C39 -0.1(14) . . . . ?
O1 C35 C40 C43 -5.2(13) . . . . ?
C36 C35 C40 C43 177.5(9) . . . . ?
O2 C39 C40 C35 178.6(9) . . . . ?
C38 C39 C40 C35 0.3(15) . . . . ?
O2 C39 C40 C43 1.0(14) . . . . ?
C38 C39 C40 C43 -177.3(9) . . . . ?
C35 C40 C43 C44 -106.9(11) . . . . ?
C39 C40 C43 C44 70.7(13) . . . . ?
C35 C40 C43 C48 70.1(13) . . . . ?
C39 C40 C43 C48 -112.3(11) . . . . ?
C48 C43 C44 C45 -1.9(17) . . . . ?
C40 C43 C44 C45 175.2(11) . . . . ?
C43 C44 C45 C46 0(2) . . . . ?
C44 C45 C46 C47 3.5(19) . . . . ?
C45 C46 C47 C48 -4.2(17) . . . . ?
C46 C47 C48 C43 1.9(16) . . . . ?
C46 C47 C48 P1 176.7(8) . . . . ?
C44 C43 C48 C47 1.1(15) . . . . ?
C40 C43 C48 C47 -175.9(10) . . . . ?
C44 C43 C48 P1 -173.4(8) . . . . ?
C40 C43 C48 P1 9.6(14) . . . . ?
C49 P1 C48 C47 -78.3(9) . . . . ?
C55X P1 C48 C47 43.2(10) . . . . ?
C55 P1 C48 C47 43.2(10) . . . . ?
C49 P1 C48 C43 96.4(9) . . . . ?
C55X P1 C48 C43 -142.1(9) . . . . ?
C55 P1 C48 C43 -142.1(9) . . . . ?
C48 P1 C49 C50 65.0(10) . . . . ?
C55X P1 C49 C50 -59.2(10) . . . . ?
C55 P1 C49 C50 -59.2(10) . . . . ?
C48 P1 C49 C54 -62.2(10) . . . . ?
C55X P1 C49 C54 173.6(8) . . . . ?
C55 P1 C49 C54 173.6(8) . . . . ?
C54 C49 C50 C51 -56.7(15) . . . . ?
P1 C49 C50 C51 177.2(10) . . . . ?
C49 C50 C51 C52 57.4(19) . . . . ?
C50 C51 C52 C53 -60.0(19) . . . . ?
C51 C52 C53 C54 60.6(16) . . . . ?
C52 C53 C54 C49 -55.7(14) . . . . ?
C50 C49 C54 C53 54.2(13) . . . . ?
P1 C49 C54 C53 -177.3(8) . . . . ?
C49 P1 C55 C56 174.2(16) . . . . ?
C48 P1 C55 C56 51.6(17) . . . . ?
C49 P1 C55 C60 -63.7(15) . . . . ?
C48 P1 C55 C60 173.6(14) . . . . ?
C60 C55 C56 C57 59(2) . . . . ?
P1 C55 C56 C57 -179.4(15) . . . . ?
C55 C56 C57 C58 -57(3) . . . . ?
C56 C57 C58 C59 58(3) . . . . ?
C57 C58 C59 C60 -63(3) . . . . ?
C58 C59 C60 C55 62(3) . . . . ?
C56 C55 C60 C59 -61(2) . . . . ?
P1 C55 C60 C59 172.8(17) . . . . ?
C49 P1 C55X C60X -57(2) . . . . ?
C48 P1 C55X C60X -180(2) . . . . ?
C49 P1 C55X C56X 178(2) . . . . ?
C48 P1 C55X C56X 56(2) . . . . ?
C60X C55X C56X C57X 44(5) . . . . ?
P1 C55X C56X C57X 166(3) . . . . ?
C55X C56X C57X C58X -46(5) . . . . ?
C56X C57X C58X C59X 47(5) . . . . ?
C57X C58X C59X C60X -46(5) . . . . ?
C56X C55X C60X C59X -44(6) . . . . ?
P1 C55X C60X C59X -163(4) . . . . ?
C58X C59X C60X C55X 45(6) . . . . ?
